data_1552600
loop_
_publ_author_name
'Bie, Qiong'
'Chen, Chunmei'
'Yu, Muyuan'
'Guo, Jieru'
'Wang, Jianping'
'Liu, Junjun'
'Zhou, Yuan'
'Zhu, Hucheng'
'Zhang, Yonghui'

_publ_section_title
;
 Dongtingnoids A-G: Fusicoccane Diterpenoids from a Penicillium Species.
;
_journal_issue 1
_journal_name_full 'Journal of natural products'
_journal_page_first 80
_journal_page_last 86
_journal_paper_doi 10.1021/acs.jnatprod.8b00694
_journal_volume 82
_journal_year 2019
_chemical_absolute_configuration ad
_chemical_formula_moiety 'C29 H48 O9, 3.5(O)'
_chemical_formula_sum 'C29 H48 O12.5'
_chemical_formula_weight 596.67
_space_group_crystal_system monoclinic
_space_group_IT_number 4
_space_group_name_Hall 'P 2yb'
_space_group_name_H-M_alt 'P 1 21 1'
_atom_sites_solution_hydrogens mixed
_audit_creation_method SHELXL-2014/7
_cell_angle_alpha 90
_cell_angle_beta 98.595(2)
_cell_angle_gamma 90
_cell_formula_units_Z 4
_cell_length_a 17.3169(8)
_cell_length_b 10.1910(5)
_cell_length_c 19.8401(8)
_cell_measurement_reflns_used 6997
_cell_measurement_temperature 296(2)
_cell_measurement_theta_max 54.11
_cell_measurement_theta_min 2.58
_cell_volume 3462.0(3)
_computing_cell_refinement 'Bruker SAINT'
_computing_data_collection 'Bruker APEX2'
_computing_data_reduction 'Bruker SAINT'
_computing_molecular_graphics 'Bruker SHELXTL'
_computing_publication_material 'Bruker SHELXTL'
_computing_structure_refinement 'SHELXL-2014/7 (Sheldrick, 2014)'
_computing_structure_solution 'SHELXS-97 (Sheldrick, 2008)'
_diffrn_ambient_temperature 296(2)
_diffrn_measured_fraction_theta_full 0.972
_diffrn_measured_fraction_theta_max 0.972
_diffrn_measurement_device_type 'Bruker APEX-II CCD'
_diffrn_measurement_method '\f and \w scans'
_diffrn_radiation_type CuK\a
_diffrn_radiation_wavelength 1.54178
_diffrn_reflns_av_R_equivalents 0.0772
_diffrn_reflns_av_unetI/netI 0.0839
_diffrn_reflns_Laue_measured_fraction_full 0.972
_diffrn_reflns_Laue_measured_fraction_max 0.972
_diffrn_reflns_limit_h_max 18
_diffrn_reflns_limit_h_min -18
_diffrn_reflns_limit_k_max 10
_diffrn_reflns_limit_k_min -10
_diffrn_reflns_limit_l_max 21
_diffrn_reflns_limit_l_min -21
_diffrn_reflns_number 37471
_diffrn_reflns_point_group_measured_fraction_full 0.937
_diffrn_reflns_point_group_measured_fraction_max 0.937
_diffrn_reflns_theta_full 57.916
_diffrn_reflns_theta_max 57.916
_diffrn_reflns_theta_min 2.252
_exptl_absorpt_coefficient_mu 0.744
_exptl_absorpt_correction_type none
_exptl_crystal_colour colorless
_exptl_crystal_density_diffrn 1.145
_exptl_crystal_description block
_exptl_crystal_F_000 1288
_exptl_crystal_size_max 0.100
_exptl_crystal_size_mid 0.040
_exptl_crystal_size_min 0.020
_refine_diff_density_max 0.999
_refine_diff_density_min -0.328
_refine_diff_density_rms 0.101
_refine_ls_abs_structure_details
; 
 Flack x determined using 3030 quotients [(I+)-(I-)]/[(I+)+(I-)] 
 (Parsons, Flack and Wagner, Acta Cryst. B69 (2013) 249-259). 
;
_refine_ls_abs_structure_Flack 0.10(12)
_refine_ls_extinction_coef 0.0085(11)
_refine_ls_extinction_expression Fc^*^=kFc[1+0.001xFc^2^\l^3^/sin(2\q)]^-1/4^
_refine_ls_extinction_method 'SHELXL-2014/7 (Sheldrick 2014'
_refine_ls_goodness_of_fit_ref 1.069
_refine_ls_hydrogen_treatment constr
_refine_ls_matrix_type full
_refine_ls_number_parameters 838
_refine_ls_number_reflns 8999
_refine_ls_number_restraints 119
_refine_ls_restrained_S_all 1.088
_refine_ls_R_factor_all 0.0839
_refine_ls_R_factor_gt 0.0753
_refine_ls_shift/su_max 0.000
_refine_ls_shift/su_mean 0.000
_refine_ls_structure_factor_coef Fsqd
_refine_ls_weighting_details 'w=1/[\s^2^(Fo^2^)+(0.1586P)^2^+0.1774P] where P=(Fo^2^+2Fc^2^)/3'
_refine_ls_weighting_scheme calc
_refine_ls_wR_factor_gt 0.2029
_refine_ls_wR_factor_ref 0.2166
_reflns_Friedel_coverage 0.808
_reflns_Friedel_fraction_full 0.898
_reflns_Friedel_fraction_max 0.898
_reflns_number_gt 7835
_reflns_number_total 8999
_reflns_threshold_expression 'I > 2\s(I)'
_cod_data_source_file np8b00694_si_002.cif
_cod_data_source_block cu_180426a_0m
_cod_depositor_comments
;

2022-11-30
Z value and formula fixed to values more according to usual
chemical conventions.                 miguel
;
_cod_original_formula_sum 'C58 H96 O25'
_cod_original_formula_weight 1193.34
_cod_original_formula_moiety '2(C29 H48 O9), 7(O)'
_cod_original_formula_units_Z 2
_cod_original_sg_symbol_H-M 'P 21'
_cod_database_code 1552600
_shelx_shelxl_version_number 2014/7
_shelx_space_group_comment
; 
The symmetry employed for this shelxl refinement is uniquely defined 
by the following loop, which should always be used as a source of 
symmetry information in preference to the above space-group names. 
They are only intended as comments. 
;
_shelx_estimated_absorpt_t_min 0.929
_shelx_estimated_absorpt_t_max 0.985

loop_
_space_group_symop_operation_xyz
'x, y, z'
'-x, y+1/2, -z'

loop_
_atom_site_label
_atom_site_type_symbol
_atom_site_fract_x
_atom_site_fract_y
_atom_site_fract_z
_atom_site_U_iso_or_equiv
_atom_site_adp_type
_atom_site_occupancy
_atom_site_site_symmetry_order
_atom_site_calc_flag
_atom_site_refinement_flags_posn
_atom_site_refinement_flags_adp
_atom_site_refinement_flags_occupancy
_atom_site_disorder_assembly
_atom_site_disorder_group
C1 C 0.5488(4) 0.9901(7) 0.1591(3) 0.0489(15) Uani 1 1 d . . . . .
H1 H 0.5013 1.0324 0.1595 0.059 Uiso 1 1 calc R U . . .
C2 C 0.5413(3) 0.8720(6) 0.1318(3) 0.0454(14) Uani 1 1 d . . . . .
C3 C 0.4589(4) 0.8131(7) 0.1145(3) 0.0517(16) Uani 1 1 d . . . . .
C4 C 0.4723(4) 0.6677(8) 0.1106(4) 0.064(2) Uani 1 1 d . . . . .
H4A H 0.4307 0.6262 0.0797 0.077 Uiso 1 1 calc R U . . .
H4B H 0.4752 0.6275 0.1552 0.077 Uiso 1 1 calc R U . . .
C5 C 0.5495(4) 0.6557(8) 0.0839(5) 0.069(2) Uani 1 1 d . . . . .
H5A H 0.5418 0.6622 0.0346 0.083 Uiso 1 1 calc R U . . .
H5B H 0.5741 0.5721 0.0971 0.083 Uiso 1 1 calc R U . . .
C6 C 0.6003(4) 0.7692(7) 0.1159(3) 0.0495(15) Uani 1 1 d . . . . .
H6 H 0.6293 0.7384 0.1592 0.059 Uiso 1 1 calc R U . . .
C7 C 0.6607(4) 0.8088(7) 0.0686(3) 0.0506(15) Uani 1 1 d . . . . .
H7 H 0.6719 0.7268 0.0461 0.061 Uiso 1 1 calc R U . . .
C8 C 0.7406(3) 0.8521(6) 0.1076(3) 0.0456(14) Uani 1 1 d . . . . .
H8 H 0.7560 0.7898 0.1448 0.055 Uiso 1 1 calc R U . . .
C9 C 0.7424(3) 0.9905(6) 0.1379(3) 0.0434(13) Uani 1 1 d . . . . .
H9 H 0.7212 1.0532 0.1024 0.052 Uiso 1 1 calc R U . . .
C10 C 0.6972(3) 0.9994(6) 0.1968(3) 0.0433(14) Uani 1 1 d . . . . .
C11 C 0.6187(3) 1.0719(6) 0.1900(3) 0.0468(15) Uani 1 1 d . . . . .
C12 C 0.6124(4) 1.0965(8) 0.2650(4) 0.0634(19) Uani 1 1 d . . . . .
H12A H 0.5582 1.0978 0.2722 0.076 Uiso 1 1 calc R U . . .
H12B H 0.6366 1.1793 0.2803 0.076 Uiso 1 1 calc R U . . .
C13 C 0.6561(4) 0.9810(8) 0.3032(3) 0.0582(17) Uani 1 1 d . . . . .
H13A H 0.6796 1.0063 0.3488 0.070 Uiso 1 1 calc R U . . .
H13B H 0.6216 0.9068 0.3061 0.070 Uiso 1 1 calc R U . . .
C14 C 0.7176(4) 0.9495(6) 0.2591(3) 0.0464(14) Uani 1 1 d . . . . .
C15 C 0.7883(4) 0.8677(7) 0.2866(3) 0.0506(15) Uani 1 1 d . . . . .
H15 H 0.8204 0.8583 0.2502 0.061 Uiso 1 1 calc R U . . .
C16 C 0.4198(4) 0.8729(8) 0.0471(4) 0.0610(18) Uani 1 1 d . . . . .
H16A H 0.4130 0.9665 0.0527 0.073 Uiso 1 1 calc R U . . .
H16B H 0.4527 0.8595 0.0122 0.073 Uiso 1 1 calc R U . . .
C17 C 0.6300(4) 0.8990(9) 0.0113(4) 0.0660(19) Uani 1 1 d . . . . .
H17A H 0.6162 0.9816 0.0294 0.099 Uiso 1 1 calc R U . . .
H17B H 0.5846 0.8606 -0.0151 0.099 Uiso 1 1 calc R U . . .
H17C H 0.6694 0.9127 -0.0173 0.099 Uiso 1 1 calc R U . . .
C18 C 0.6157(4) 1.2018(7) 0.1508(4) 0.0630(19) Uani 1 1 d . . . . .
H18A H 0.6234 1.1851 0.1046 0.094 Uiso 1 1 calc R U . . .
H18B H 0.6562 1.2589 0.1722 0.094 Uiso 1 1 calc R U . . .
H18C H 0.5658 1.2426 0.1510 0.094 Uiso 1 1 calc R U . . .
C19 C 0.8380(5) 0.9337(9) 0.3470(4) 0.074(2) Uani 1 1 d . . . . .
H19A H 0.8084 0.9407 0.3841 0.111 Uiso 1 1 calc R U . . .
H19B H 0.8527 1.0198 0.3339 0.111 Uiso 1 1 calc R U . . .
H19C H 0.8840 0.8823 0.3610 0.111 Uiso 1 1 calc R U . . .
C20 C 0.7649(5) 0.7315(8) 0.3066(4) 0.0665(19) Uani 1 1 d . . . . .
H20A H 0.7318 0.7382 0.3412 0.100 Uiso 1 1 calc R U . . .
H20B H 0.8109 0.6822 0.3239 0.100 Uiso 1 1 calc R U . . .
H20C H 0.7373 0.6877 0.2674 0.100 Uiso 1 1 calc R U . . .
C21 C 0.4241(6) 0.8100(12) 0.2286(4) 0.086(3) Uani 1 1 d . . . . .
H21A H 0.4073 0.7210 0.2324 0.129 Uiso 1 1 calc R U . . .
H21B H 0.3978 0.8655 0.2570 0.129 Uiso 1 1 calc R U . . .
H21C H 0.4795 0.8155 0.2429 0.129 Uiso 1 1 calc R U . . .
C22 C 0.2963(4) 0.8856(10) -0.0214(4) 0.075(2) Uani 1 1 d . . . . .
H22A H 0.2898 0.9720 -0.0038 0.113 Uiso 1 1 calc R U . . .
H22B H 0.2464 0.8431 -0.0308 0.113 Uiso 1 1 calc R U . . .
H22C H 0.3189 0.8917 -0.0626 0.113 Uiso 1 1 calc R U . . .
C1' C 0.8550(4) 1.1246(6) 0.1265(3) 0.0433(13) Uani 1 1 d . . . . .
H1' H 0.8356 1.1182 0.0776 0.052 Uiso 1 1 calc R U . . .
C2' C 0.9425(4) 1.1088(6) 0.1376(3) 0.0452(14) Uani 1 1 d . . . . .
H2' H 0.9653 1.1763 0.1114 0.054 Uiso 1 1 calc R U . . .
C3' C 0.9754(4) 1.1249(7) 0.2135(3) 0.0486(15) Uani 1 1 d . . . . .
H3' H 0.9599 1.0495 0.2391 0.058 Uiso 1 1 calc R U . . .
C4' C 0.9454(4) 1.2503(7) 0.2419(3) 0.0499(15) Uani 1 1 d . . . . .
H4' H 0.9718 1.3257 0.2248 0.060 Uiso 1 1 calc R U . . .
C5' C 0.8577(4) 1.2665(7) 0.2227(3) 0.0479(14) Uani 1 1 d . . . . .
H5' H 0.8321 1.2001 0.2475 0.057 Uiso 1 1 calc R U . . .
C6' C 0.8294(4) 1.3982(8) 0.2411(4) 0.0615(18) Uani 1 1 d . . . . .
H6'1 H 0.7742 1.4052 0.2233 0.074 Uiso 1 1 calc R U . . .
H6'2 H 0.8347 1.4043 0.2904 0.074 Uiso 1 1 calc R U . . .
C7' C 0.8441(5) 1.5431(9) 0.1480(5) 0.074(2) Uani 1 1 d . . . . .
H7'1 H 0.8622 1.4799 0.1181 0.112 Uiso 1 1 calc R U . . .
H7'2 H 0.8647 1.6280 0.1397 0.112 Uiso 1 1 calc R U . . .
H7'3 H 0.7880 1.5463 0.1398 0.112 Uiso 1 1 calc R U . . .
C1'A C 0.1930(3) 0.7636(6) 0.3076(3) 0.0450(14) Uani 1 1 d . . . . .
H1'A H 0.2459 0.7616 0.2959 0.054 Uiso 1 1 calc R U . . .
C2'A C 0.1351(4) 0.7798(6) 0.2422(3) 0.0475(14) Uani 1 1 d . . . . .
H2'A H 0.1447 0.7098 0.2105 0.057 Uiso 1 1 calc R U . . .
C3'A C 0.0513(3) 0.7687(6) 0.2553(3) 0.0456(14) Uani 1 1 d . . . . .
H3'A H 0.0382 0.8452 0.2813 0.055 Uiso 1 1 calc R U . . .
C4'A C 0.0408(4) 0.6443(7) 0.2952(3) 0.0467(14) Uani 1 1 d . . . . .
H4'A H 0.0450 0.5679 0.2660 0.056 Uiso 1 1 calc R U . . .
C5'A C 0.1019(4) 0.6341(7) 0.3581(3) 0.0498(15) Uani 1 1 d . . . . .
H5'A H 0.0942 0.7064 0.3889 0.060 Uiso 1 1 calc R U . . .
C6'A C 0.0966(5) 0.5064(8) 0.3954(4) 0.069(2) Uani 1 1 d . . . . .
H6'3 H 0.1416 0.4992 0.4308 0.082 Uiso 1 1 calc R U . . .
H6'4 H 0.0504 0.5085 0.4176 0.082 Uiso 1 1 calc R U . . .
C7'A C 0.1650(6) 0.3439(10) 0.3398(6) 0.101(3) Uani 1 1 d . . . . .
H7'4 H 0.1859 0.4023 0.3091 0.151 Uiso 1 1 calc R U . . .
H7'5 H 0.1573 0.2587 0.3192 0.151 Uiso 1 1 calc R U . . .
H7'6 H 0.2009 0.3373 0.3815 0.151 Uiso 1 1 calc R U . . .
C1A C 0.3500(4) 0.8669(8) 0.5636(4) 0.0588(18) Uani 1 1 d . . . . .
H1A H 0.3776 0.8174 0.5985 0.071 Uiso 1 1 calc R U . . .
C2A C 0.3795(4) 0.9842(8) 0.5574(3) 0.0571(17) Uani 1 1 d D . . . .
C6A C 0.3556(5) 1.0960(8) 0.5084(4) 0.066(2) Uani 1 1 d D . . . .
H6A H 0.3040 1.1296 0.5144 0.080 Uiso 1 1 calc R U . A 1
C7A C 0.3604(4) 1.0735(8) 0.4311(4) 0.0632(19) Uani 1 1 d . . . . .
H7A H 0.3729 1.1595 0.4135 0.076 Uiso 1 1 calc R U . . .
C8A C 0.2819(4) 1.0345(6) 0.3891(3) 0.0496(15) Uani 1 1 d . . . . .
H8A H 0.2422 1.0975 0.3990 0.060 Uiso 1 1 calc R U . . .
C9A C 0.2530(3) 0.8969(7) 0.4021(3) 0.0454(14) Uani 1 1 d . . . . .
H9A H 0.2943 0.8338 0.3965 0.054 Uiso 1 1 calc R U . . .
C10A C 0.2308(3) 0.8803(6) 0.4712(3) 0.0448(14) Uani 1 1 d . . . . .
C11A C 0.2795(4) 0.7955(7) 0.5250(3) 0.0550(17) Uani 1 1 d . . . . .
C12A C 0.2197(4) 0.7778(8) 0.5758(4) 0.0648(19) Uani 1 1 d . . . . .
H12C H 0.1888 0.6990 0.5650 0.078 Uiso 1 1 calc R U . . .
H12D H 0.2465 0.7709 0.6222 0.078 Uiso 1 1 calc R U . . .
C13A C 0.1690(5) 0.8956(9) 0.5679(4) 0.0667(19) Uani 1 1 d . . . . .
H13C H 0.1903 0.9647 0.5988 0.080 Uiso 1 1 calc R U . . .
H13D H 0.1167 0.8749 0.5764 0.080 Uiso 1 1 calc R U . . .
C14A C 0.1691(4) 0.9356(7) 0.4943(3) 0.0521(16) Uani 1 1 d . . . . .
C15A C 0.1087(4) 1.0297(7) 0.4595(4) 0.0600(17) Uani 1 1 d . . . . .
H15A H 0.1234 1.0514 0.4150 0.072 Uiso 1 1 calc R U . . .
C17A C 0.4255(5) 0.9853(11) 0.4179(4) 0.081(3) Uani 1 1 d . . . . .
H17D H 0.4159 0.8980 0.4329 0.122 Uiso 1 1 calc R U . . .
H17E H 0.4739 1.0170 0.4424 0.122 Uiso 1 1 calc R U . . .
H17F H 0.4285 0.9841 0.3700 0.122 Uiso 1 1 calc R U . . .
C18A C 0.3071(5) 0.6657(8) 0.4998(5) 0.074(2) Uani 1 1 d . . . . .
H18D H 0.3430 0.6817 0.4683 0.111 Uiso 1 1 calc R U . . .
H18E H 0.2630 0.6173 0.4775 0.111 Uiso 1 1 calc R U . . .
H18F H 0.3327 0.6160 0.5378 0.111 Uiso 1 1 calc R U . . .
C19A C 0.0269(5) 0.9684(11) 0.4467(5) 0.083(3) Uani 1 1 d . . . . .
H19D H 0.0281 0.8902 0.4199 0.124 Uiso 1 1 calc R U . . .
H19E H -0.0092 1.0299 0.4226 0.124 Uiso 1 1 calc R U . . .
H19F H 0.0105 0.9468 0.4895 0.124 Uiso 1 1 calc R U . . .
C20A C 0.1086(6) 1.1570(10) 0.4998(5) 0.083(2) Uani 1 1 d . . . . .
H20D H 0.0947 1.1387 0.5439 0.125 Uiso 1 1 calc R U . . .
H20E H 0.0713 1.2167 0.4758 0.125 Uiso 1 1 calc R U . . .
H20F H 0.1597 1.1957 0.5050 0.125 Uiso 1 1 calc R U . . .
C3A C 0.4488(11) 1.0186(15) 0.6135(7) 0.057(4) Uani 0.628(16) 1 d D U P B 1
C4A C 0.4464(9) 1.1694(13) 0.6116(6) 0.066(4) Uani 0.628(16) 1 d D U P B 1
H4A1 H 0.4089 1.2036 0.6389 0.079 Uiso 0.628(16) 1 calc R U P B 1
H4A2 H 0.4973 1.2067 0.6275 0.079 Uiso 0.628(16) 1 calc R U P B 1
C5A C 0.4208(9) 1.1971(13) 0.5358(6) 0.066(4) Uani 0.628(16) 1 d D U P B 1
H5A1 H 0.4649 1.1880 0.5112 0.079 Uiso 0.628(16) 1 calc R U P B 1
H5A2 H 0.4009 1.2859 0.5295 0.079 Uiso 0.628(16) 1 calc R U P B 1
C16A C 0.5268(10) 0.982(3) 0.5908(10) 0.081(7) Uani 0.628(16) 1 d D U P B 1
H16C H 0.5338 0.8875 0.5928 0.098 Uiso 0.628(16) 1 calc R U P B 1
H16D H 0.5272 1.0102 0.5442 0.098 Uiso 0.628(16) 1 calc R U P B 1
C21A C 0.3884(8) 1.0002(15) 0.7136(6) 0.054(4) Uani 0.628(16) 1 d D U P B 1
H21D H 0.3984 1.0868 0.7319 0.081 Uiso 0.628(16) 1 calc R U P B 1
H21E H 0.3851 0.9397 0.7501 0.081 Uiso 0.628(16) 1 calc R U P B 1
H21F H 0.3401 1.0000 0.6828 0.081 Uiso 0.628(16) 1 calc R U P B 1
C22A C 0.6521(18) 0.965(4) 0.6616(15) 0.125(8) Uani 0.628(16) 1 d D U P B 1
H22D H 0.6334 0.8828 0.6766 0.187 Uiso 0.628(16) 1 calc R U P B 1
H22E H 0.6822 1.0089 0.6995 0.187 Uiso 0.628(16) 1 calc R U P B 1
H22F H 0.6844 0.9489 0.6271 0.187 Uiso 0.628(16) 1 calc R U P B 1
O1A O 0.4492(5) 0.9625(9) 0.6786(4) 0.066(3) Uani 0.628(16) 1 d D U P B 1
O2A O 0.5882(9) 1.044(2) 0.6346(10) 0.103(6) Uani 0.628(16) 1 d D U P B 1
C3C C 0.451(2) 1.052(3) 0.6093(12) 0.071(11) Uani 0.372(16) 1 d D U P B 2
C4C C 0.4626(13) 1.188(2) 0.5795(19) 0.090(9) Uani 0.372(16) 1 d D U P B 2
H4C1 H 0.5029 1.1841 0.5505 0.108 Uiso 0.372(16) 1 calc R U P B 2
H4C2 H 0.4786 1.2500 0.6159 0.108 Uiso 0.372(16) 1 calc R U P B 2
C5C C 0.3851(15) 1.2305(15) 0.5381(12) 0.066(7) Uani 0.372(16) 1 d D U P B 2
H5C1 H 0.3927 1.2924 0.5025 0.079 Uiso 0.372(16) 1 calc R U P B 2
H5C2 H 0.3501 1.2681 0.5667 0.079 Uiso 0.372(16) 1 calc R U P B 2
C16C C 0.5198(14) 0.957(3) 0.6126(16) 0.055(7) Uani 0.372(16) 1 d D U P B 2
H16E H 0.5053 0.8726 0.6293 0.066 Uiso 0.372(16) 1 calc R U P B 2
H16F H 0.5337 0.9452 0.5674 0.066 Uiso 0.372(16) 1 calc R U P B 2
C21C C 0.414(3) 0.999(5) 0.721(3) 0.15(2) Uani 0.372(16) 1 d D U P B 2
H21G H 0.4644 0.9587 0.7342 0.225 Uiso 0.372(16) 1 calc R U P B 2
H21H H 0.3765 0.9337 0.7044 0.225 Uiso 0.372(16) 1 calc R U P B 2
H21I H 0.3986 1.0428 0.7597 0.225 Uiso 0.372(16) 1 calc R U P B 2
C22C C 0.654(3) 0.966(8) 0.635(3) 0.125(8) Uani 0.372(16) 1 d D U P B 2
H22G H 0.6422 0.9312 0.5892 0.187 Uiso 0.372(16) 1 calc R U P B 2
H22H H 0.6779 0.8984 0.6647 0.187 Uiso 0.372(16) 1 calc R U P B 2
H22I H 0.6897 1.0382 0.6347 0.187 Uiso 0.372(16) 1 calc R U P B 2
O1C O 0.4199(10) 1.0929(18) 0.6686(8) 0.084(6) Uani 0.372(16) 1 d D U P B 2
O2C O 0.5844(17) 1.009(3) 0.6570(15) 0.098(10) Uani 0.372(16) 1 d D U P B 2
O1 O 0.4062(3) 0.8514(6) 0.1603(2) 0.0648(13) Uani 1 1 d . . . . .
O2 O 0.3458(3) 0.8124(6) 0.0270(3) 0.0728(15) Uani 1 1 d . . . . .
O3 O 0.7958(3) 0.8439(5) 0.0611(2) 0.0617(13) Uani 1 1 d . . . . .
H3 H 0.8369 0.8786 0.0781 0.092 Uiso 1 1 calc R U . . .
O4 O 0.8243(2) 1.0193(4) 0.1608(2) 0.0460(10) Uani 1 1 d . . . . .
O5 O 0.8330(2) 1.2462(4) 0.1508(2) 0.0482(10) Uani 1 1 d . . . . .
O6 O 0.9621(3) 0.9827(5) 0.1140(2) 0.0527(11) Uani 1 1 d . . . . .
H6B H 0.9750 0.9342 0.1467 0.079 Uiso 1 1 calc R U . . .
O7 O 1.0596(2) 1.1338(5) 0.2226(3) 0.0611(12) Uani 1 1 d . . . . .
H7B H 1.0771 1.1931 0.2013 0.092 Uiso 1 1 d R U . . .
O8 O 0.9601(3) 1.2499(6) 0.3144(2) 0.0680(14) Uani 1 1 d . . . . .
H8B H 0.9958 1.3010 0.3276 0.102 Uiso 1 1 calc R U . . .
O9 O 0.8693(3) 1.5066(5) 0.2163(3) 0.0622(12) Uani 1 1 d . . . . .
O3A O 0.2908(3) 1.0478(6) 0.3192(3) 0.0717(15) Uani 1 1 d . . . . .
H3A H 0.2520 1.0185 0.2951 0.108 Uiso 1 1 calc R U . . .
O4A O 0.1863(2) 0.8733(4) 0.3493(2) 0.0477(10) Uani 1 1 d . . . . .
O5A O 0.1793(2) 0.6439(4) 0.3406(2) 0.0503(11) Uani 1 1 d . . . . .
O6A O 0.1470(3) 0.9018(5) 0.2114(2) 0.0631(12) Uani 1 1 d . . . . .
H6A1 H 0.1107 0.9162 0.1806 0.095 Uiso 1 1 calc R U . . .
O7A O -0.0009(3) 0.7613(5) 0.1928(2) 0.0579(12) Uani 1 1 d . . . . .
H7A1 H 0.0090 0.7047 0.1661 0.087 Uiso 1 1 d R U . . .
O8A O -0.0337(3) 0.6433(5) 0.3173(2) 0.0614(12) Uani 1 1 d . . . . .
H8A1 H -0.0662 0.6124 0.2872 0.092 Uiso 1 1 calc R U . . .
O9A O 0.0934(3) 0.3927(6) 0.3536(3) 0.0812(17) Uani 1 1 d . . . . .
O1W O 0.0608(4) 0.0009(7) 0.0202(3) 0.0830(16) Uani 1 1 d . . . . .
O2W O 0.1816(5) 0.1856(8) 0.0492(4) 0.104(2) Uani 1 1 d . . . . .
O3W O 0.1208(5) 0.3410(8) 0.1481(4) 0.106(2) Uani 1 1 d . . . . .
O4W O 0.1197(5) 0.7380(8) 0.0284(4) 0.105(2) Uani 1 1 d . . . . .
O5W O 0.2447(6) 0.759(2) 0.1287(5) 0.225(9) Uani 1 1 d . . . . .
O6W O 0.9664(4) 0.0644(7) 0.9004(3) 0.0916(18) Uani 1 1 d . . . . .
O7W O 0.2657(11) 0.491(3) 0.1716(13) 0.274(11) Uani 1 1 d . . . . .

loop_
_atom_site_aniso_label
_atom_site_aniso_U_11
_atom_site_aniso_U_22
_atom_site_aniso_U_33
_atom_site_aniso_U_23
_atom_site_aniso_U_13
_atom_site_aniso_U_12
C1 0.038(3) 0.054(4) 0.053(4) -0.003(3) -0.002(3) 0.001(3)
C2 0.037(3) 0.052(4) 0.046(3) -0.003(3) 0.003(2) 0.000(2)
C3 0.042(3) 0.066(5) 0.045(3) -0.006(3) 0.002(3) -0.004(3)
C4 0.049(4) 0.065(5) 0.078(5) 0.000(4) 0.002(3) -0.017(3)
C5 0.058(4) 0.057(5) 0.092(6) -0.016(4) 0.008(4) -0.009(3)
C6 0.042(3) 0.052(4) 0.054(4) -0.008(3) 0.005(3) -0.004(3)
C7 0.047(4) 0.060(4) 0.044(3) -0.012(3) 0.007(3) -0.005(3)
C8 0.042(3) 0.050(4) 0.046(3) -0.005(3) 0.010(3) 0.001(2)
C9 0.034(3) 0.051(4) 0.044(3) -0.003(3) 0.000(2) -0.005(2)
C10 0.038(3) 0.046(4) 0.045(3) -0.011(3) 0.001(3) -0.002(2)
C11 0.036(3) 0.045(4) 0.056(4) -0.009(3) -0.001(3) 0.001(2)
C12 0.050(4) 0.069(5) 0.070(5) -0.025(4) 0.005(3) 0.005(3)
C13 0.049(4) 0.079(5) 0.047(4) -0.007(3) 0.006(3) 0.002(3)
C14 0.041(3) 0.051(4) 0.046(4) -0.004(3) 0.004(3) -0.002(3)
C15 0.044(3) 0.061(4) 0.045(3) 0.004(3) 0.003(3) -0.002(3)
C16 0.042(4) 0.081(5) 0.057(4) 0.006(4) -0.002(3) -0.013(3)
C17 0.055(4) 0.094(6) 0.048(4) -0.002(4) 0.003(3) -0.010(4)
C18 0.049(4) 0.048(4) 0.089(5) -0.005(3) -0.001(4) 0.004(3)
C19 0.060(5) 0.079(6) 0.075(5) 0.000(4) -0.016(4) -0.005(4)
C20 0.062(5) 0.065(5) 0.074(5) 0.011(4) 0.012(4) 0.005(3)
C21 0.081(6) 0.122(8) 0.056(5) 0.004(5) 0.014(4) -0.011(5)
C22 0.055(4) 0.095(6) 0.067(5) -0.002(4) -0.021(4) -0.008(4)
C1' 0.047(3) 0.039(3) 0.043(3) 0.004(2) 0.006(3) -0.002(3)
C2' 0.047(3) 0.044(4) 0.046(3) 0.002(3) 0.011(3) -0.004(3)
C3' 0.041(3) 0.053(4) 0.051(4) 0.003(3) 0.001(3) -0.007(3)
C4' 0.047(3) 0.056(4) 0.045(3) -0.004(3) 0.004(3) -0.005(3)
C5' 0.048(4) 0.049(4) 0.047(4) -0.001(3) 0.009(3) -0.007(3)
C6' 0.055(4) 0.063(5) 0.068(4) -0.012(3) 0.013(3) -0.006(3)
C7' 0.074(5) 0.064(5) 0.080(6) 0.009(4) -0.006(4) -0.002(4)
C1'A 0.039(3) 0.051(4) 0.046(3) -0.006(3) 0.009(3) -0.001(3)
C2'A 0.049(3) 0.050(4) 0.044(3) -0.001(3) 0.009(3) 0.001(3)
C3'A 0.041(3) 0.046(4) 0.047(3) -0.001(3) -0.001(3) 0.001(2)
C4'A 0.043(3) 0.053(4) 0.045(3) -0.003(3) 0.006(3) -0.003(3)
C5'A 0.052(4) 0.051(4) 0.045(3) -0.002(3) 0.005(3) -0.006(3)
C6'A 0.066(5) 0.075(6) 0.061(4) 0.014(4) -0.004(3) -0.011(4)
C7'A 0.091(7) 0.064(6) 0.136(9) 0.000(5) -0.023(6) 0.008(5)
C1A 0.060(4) 0.064(5) 0.048(4) -0.001(3) -0.006(3) 0.005(3)
C2A 0.048(4) 0.071(5) 0.051(4) -0.011(3) 0.003(3) -0.012(3)
C6A 0.081(5) 0.064(5) 0.056(4) -0.013(3) 0.015(4) -0.025(4)
C7A 0.063(5) 0.076(5) 0.051(4) 0.002(3) 0.009(3) -0.025(4)
C8A 0.054(4) 0.048(4) 0.047(4) 0.004(3) 0.009(3) -0.007(3)
C9A 0.039(3) 0.054(4) 0.042(3) -0.001(3) -0.001(3) 0.000(3)
C10A 0.041(3) 0.044(4) 0.047(3) 0.002(3) -0.002(3) -0.005(3)
C11A 0.056(4) 0.050(4) 0.055(4) 0.007(3) -0.006(3) -0.004(3)
C12A 0.070(5) 0.071(5) 0.050(4) 0.016(3) 0.000(3) -0.015(4)
C13A 0.067(5) 0.080(5) 0.055(4) 0.007(4) 0.013(3) -0.014(4)
C14A 0.049(4) 0.057(4) 0.049(4) 0.000(3) 0.002(3) -0.008(3)
C15A 0.059(4) 0.066(5) 0.054(4) -0.004(3) 0.005(3) 0.000(3)
C17A 0.050(4) 0.122(8) 0.072(5) -0.021(5) 0.010(4) -0.015(4)
C18A 0.082(5) 0.056(5) 0.075(5) 0.003(4) -0.016(4) 0.005(4)
C19A 0.048(4) 0.114(8) 0.084(6) -0.023(5) 0.005(4) 0.005(4)
C20A 0.085(6) 0.076(6) 0.087(6) -0.012(4) 0.010(5) 0.016(4)
C3A 0.049(7) 0.061(8) 0.060(8) -0.014(6) 0.002(6) -0.012(6)
C4A 0.065(7) 0.070(9) 0.060(7) 0.004(6) 0.000(6) -0.012(6)
C5A 0.062(8) 0.063(8) 0.073(8) -0.007(6) 0.013(7) -0.001(6)
C16A 0.070(10) 0.101(12) 0.071(10) -0.014(8) 0.005(7) 0.000(8)
C21A 0.050(7) 0.060(8) 0.048(7) 0.001(5) -0.004(5) 0.001(5)
C22A 0.084(8) 0.139(11) 0.135(19) 0.026(16) -0.035(12) -0.028(7)
O1A 0.057(5) 0.086(6) 0.049(5) -0.004(4) -0.006(4) 0.011(4)
O2A 0.065(7) 0.128(11) 0.107(10) 0.008(8) -0.021(6) -0.015(6)
C3C 0.075(15) 0.076(16) 0.063(14) -0.016(10) 0.009(10) -0.020(11)
C4C 0.086(13) 0.080(13) 0.105(15) 0.000(11) 0.015(12) -0.030(10)
C5C 0.075(12) 0.052(11) 0.071(11) -0.012(8) 0.016(10) -0.013(9)
C16C 0.032(10) 0.066(12) 0.061(12) -0.012(10) -0.013(8) -0.001(8)
C21C 0.15(3) 0.15(3) 0.17(3) 0.00(2) 0.07(3) 0.02(2)
C22C 0.084(8) 0.139(11) 0.135(19) 0.026(16) -0.035(12) -0.028(7)
O1C 0.079(9) 0.085(11) 0.086(10) -0.024(7) 0.008(7) -0.013(7)
O2C 0.092(14) 0.098(14) 0.096(14) -0.001(11) -0.014(10) -0.007(10)
O1 0.045(3) 0.095(4) 0.055(3) 0.000(2) 0.010(2) -0.007(2)
O2 0.049(3) 0.097(4) 0.065(3) 0.011(3) -0.014(2) -0.023(3)
O3 0.051(3) 0.075(3) 0.062(3) -0.019(2) 0.018(2) -0.005(2)
O4 0.035(2) 0.049(3) 0.053(2) 0.0061(18) 0.0024(17) -0.0040(17)
O5 0.047(2) 0.044(3) 0.052(2) 0.0013(19) 0.0039(18) 0.0016(18)
O6 0.055(3) 0.055(3) 0.049(2) 0.0012(19) 0.012(2) 0.006(2)
O7 0.035(2) 0.067(3) 0.079(3) 0.002(2) 0.003(2) -0.009(2)
O8 0.068(3) 0.080(4) 0.054(3) -0.007(2) 0.002(2) -0.012(3)
O9 0.061(3) 0.049(3) 0.074(3) -0.006(2) 0.002(2) -0.004(2)
O3A 0.083(4) 0.084(4) 0.049(3) 0.009(2) 0.011(2) -0.019(3)
O4A 0.041(2) 0.053(3) 0.047(2) -0.0057(18) 0.0015(18) 0.0015(18)
O5A 0.048(2) 0.046(3) 0.054(3) 0.0038(19) -0.0012(19) -0.0025(18)
O6A 0.060(3) 0.073(3) 0.057(3) 0.015(2) 0.011(2) -0.005(2)
O7A 0.055(3) 0.068(3) 0.046(2) -0.006(2) -0.009(2) -0.006(2)
O8A 0.046(3) 0.076(3) 0.062(3) 0.000(2) 0.011(2) -0.011(2)
O9A 0.073(4) 0.055(3) 0.107(4) 0.016(3) -0.017(3) -0.011(3)
O1W 0.087(4) 0.095(4) 0.071(3) 0.013(3) 0.026(3) 0.011(3)
O2W 0.120(5) 0.096(5) 0.101(5) 0.023(4) 0.033(4) -0.004(4)
O3W 0.110(5) 0.092(5) 0.121(6) 0.020(4) 0.032(4) 0.007(4)
O4W 0.107(5) 0.108(6) 0.101(5) -0.007(4) 0.022(4) 0.002(4)
O5W 0.103(7) 0.47(3) 0.108(7) -0.021(11) 0.042(5) -0.089(12)
O6W 0.092(4) 0.101(5) 0.079(4) 0.009(3) 0.006(3) -0.003(3)
O7W 0.188(15) 0.29(2) 0.32(2) 0.03(2) -0.061(15) -0.044(16)

loop_
_atom_type_symbol
_atom_type_description
_atom_type_scat_dispersion_real
_atom_type_scat_dispersion_imag
_atom_type_scat_source
C C 0.0181 0.0091 'International Tables Vol C Tables 4.2.6.8 and 6.1.1.4'
H H 0.0000 0.0000 'International Tables Vol C Tables 4.2.6.8 and 6.1.1.4'
O O 0.0492 0.0322 'International Tables Vol C Tables 4.2.6.8 and 6.1.1.4'

loop_
_geom_angle_atom_site_label_1
_geom_angle_atom_site_label_2
_geom_angle_atom_site_label_3
_geom_angle
C2 C1 C11 133.6(6)
C2 C1 H1 113.2
C11 C1 H1 113.2
C1 C2 C6 133.1(6)
C1 C2 C3 118.6(6)
C6 C2 C3 108.2(5)
O1 C3 C4 114.8(6)
O1 C3 C16 101.8(5)
C4 C3 C16 113.5(6)
O1 C3 C2 114.1(5)
C4 C3 C2 104.5(5)
C16 C3 C2 108.2(6)
C3 C4 C5 104.4(6)
C3 C4 H4A 110.9
C5 C4 H4A 110.9
C3 C4 H4B 110.9
C5 C4 H4B 110.9
H4A C4 H4B 108.9
C4 C5 C6 106.0(6)
C4 C5 H5A 110.5
C6 C5 H5A 110.5
C4 C5 H5B 110.5
C6 C5 H5B 110.5
H5A C5 H5B 108.7
C2 C6 C5 104.1(5)
C2 C6 C7 118.4(6)
C5 C6 C7 110.0(6)
C2 C6 H6 108.0
C5 C6 H6 108.0
C7 C6 H6 108.0
C17 C7 C8 113.3(6)
C17 C7 C6 114.9(6)
C8 C7 C6 113.9(5)
C17 C7 H7 104.4
C8 C7 H7 104.4
C6 C7 H7 104.4
O3 C8 C9 109.4(5)
O3 C8 C7 107.3(5)
C9 C8 C7 115.1(5)
O3 C8 H8 108.3
C9 C8 H8 108.3
C7 C8 H8 108.3
O4 C9 C10 110.0(5)
O4 C9 C8 105.7(5)
C10 C9 C8 112.2(5)
O4 C9 H9 109.6
C10 C9 H9 109.6
C8 C9 H9 109.6
C14 C10 C9 126.9(6)
C14 C10 C11 111.9(5)
C9 C10 C11 121.2(5)
C1 C11 C12 108.4(6)
C1 C11 C18 107.7(5)
C12 C11 C18 110.6(6)
C1 C11 C10 114.3(5)
C12 C11 C10 100.6(5)
C18 C11 C10 114.9(6)
C11 C12 C13 104.7(5)
C11 C12 H12A 110.8
C13 C12 H12A 110.8
C11 C12 H12B 110.8
C13 C12 H12B 110.8
H12A C12 H12B 108.9
C14 C13 C12 102.4(6)
C14 C13 H13A 111.3
C12 C13 H13A 111.3
C14 C13 H13B 111.3
C12 C13 H13B 111.3
H13A C13 H13B 109.2
C10 C14 C13 110.1(6)
C10 C14 C15 129.1(6)
C13 C14 C15 120.7(6)
C14 C15 C20 111.5(5)
C14 C15 C19 111.7(6)
C20 C15 C19 109.9(6)
C14 C15 H15 107.9
C20 C15 H15 107.9
C19 C15 H15 107.9
O2 C16 C3 109.5(6)
O2 C16 H16A 109.8
C3 C16 H16A 109.8
O2 C16 H16B 109.8
C3 C16 H16B 109.8
H16A C16 H16B 108.2
C7 C17 H17A 109.5
C7 C17 H17B 109.5
H17A C17 H17B 109.5
C7 C17 H17C 109.5
H17A C17 H17C 109.5
H17B C17 H17C 109.5
C11 C18 H18A 109.5
C11 C18 H18B 109.5
H18A C18 H18B 109.5
C11 C18 H18C 109.5
H18A C18 H18C 109.5
H18B C18 H18C 109.5
C15 C19 H19A 109.5
C15 C19 H19B 109.5
H19A C19 H19B 109.5
C15 C19 H19C 109.5
H19A C19 H19C 109.5
H19B C19 H19C 109.5
C15 C20 H20A 109.5
C15 C20 H20B 109.5
H20A C20 H20B 109.5
C15 C20 H20C 109.5
H20A C20 H20C 109.5
H20B C20 H20C 109.5
O1 C21 H21A 109.5
O1 C21 H21B 109.5
H21A C21 H21B 109.5
O1 C21 H21C 109.5
H21A C21 H21C 109.5
H21B C21 H21C 109.5
O2 C22 H22A 109.5
O2 C22 H22B 109.5
H22A C22 H22B 109.5
O2 C22 H22C 109.5
H22A C22 H22C 109.5
H22B C22 H22C 109.5
O5 C1' O4 111.3(5)
O5 C1' C2' 111.3(5)
O4 C1' C2' 106.9(5)
O5 C1' H1' 109.1
O4 C1' H1' 109.1
C2' C1' H1' 109.1
O6 C2' C1' 109.4(5)
O6 C2' C3' 110.2(5)
C1' C2' C3' 110.4(5)
O6 C2' H2' 108.9
C1' C2' H2' 108.9
C3' C2' H2' 108.9
O7 C3' C4' 107.2(5)
O7 C3' C2' 110.4(5)
C4' C3' C2' 110.8(5)
O7 C3' H3' 109.5
C4' C3' H3' 109.5
C2' C3' H3' 109.5
O8 C4' C5' 106.0(5)
O8 C4' C3' 110.6(6)
C5' C4' C3' 112.5(5)
O8 C4' H4' 109.2
C5' C4' H4' 109.2
C3' C4' H4' 109.2
O5 C5' C6' 108.1(5)
O5 C5' C4' 111.7(5)
C6' C5' C4' 112.9(6)
O5 C5' H5' 108.0
C6' C5' H5' 108.0
C4' C5' H5' 108.0
O9 C6' C5' 114.7(6)
O9 C6' H6'1 108.6
C5' C6' H6'1 108.6
O9 C6' H6'2 108.6
C5' C6' H6'2 108.6
H6'1 C6' H6'2 107.6
O9 C7' H7'1 109.5
O9 C7' H7'2 109.5
H7'1 C7' H7'2 109.5
O9 C7' H7'3 109.5
H7'1 C7' H7'3 109.5
H7'2 C7' H7'3 109.5
O4A C1'A O5A 112.3(5)
O4A C1'A C2'A 108.3(5)
O5A C1'A C2'A 110.5(5)
O4A C1'A H1'A 108.6
O5A C1'A H1'A 108.6
C2'A C1'A H1'A 108.6
O6A C2'A C3'A 110.2(5)
O6A C2'A C1'A 110.0(5)
C3'A C2'A C1'A 111.7(5)
O6A C2'A H2'A 108.3
C3'A C2'A H2'A 108.3
C1'A C2'A H2'A 108.3
O7A C3'A C2'A 110.7(5)
O7A C3'A C4'A 107.5(5)
C2'A C3'A C4'A 110.1(5)
O7A C3'A H3'A 109.5
C2'A C3'A H3'A 109.5
C4'A C3'A H3'A 109.5
O8A C4'A C5'A 107.4(5)
O8A C4'A C3'A 110.5(5)
C5'A C4'A C3'A 111.3(5)
O8A C4'A H4'A 109.2
C5'A C4'A H4'A 109.2
C3'A C4'A H4'A 109.2
O5A C5'A C6'A 107.9(6)
O5A C5'A C4'A 111.0(5)
C6'A C5'A C4'A 112.2(6)
O5A C5'A H5'A 108.6
C6'A C5'A H5'A 108.6
C4'A C5'A H5'A 108.6
O9A C6'A C5'A 114.7(6)
O9A C6'A H6'3 108.6
C5'A C6'A H6'3 108.6
O9A C6'A H6'4 108.6
C5'A C6'A H6'4 108.6
H6'3 C6'A H6'4 107.6
O9A C7'A H7'4 109.5
O9A C7'A H7'5 109.5
H7'4 C7'A H7'5 109.5
O9A C7'A H7'6 109.5
H7'4 C7'A H7'6 109.5
H7'5 C7'A H7'6 109.5
C2A C1A C11A 132.9(6)
C2A C1A H1A 113.5
C11A C1A H1A 113.5
C1A C2A C6A 132.2(6)
C1A C2A C3A 114.2(8)
C6A C2A C3A 113.4(7)
C1A C2A C3C 126.5(10)
C6A C2A C3C 101.1(9)
C2A C6A C5C 112.4(9)
C2A C6A C5A 99.2(7)
C2A C6A C7A 117.9(7)
C5C C6A C7A 116.0(11)
C5A C6A C7A 107.2(7)
C2A C6A H6A 110.6
C5A C6A H6A 110.6
C7A C6A H6A 110.6
C17A C7A C8A 112.3(7)
C17A C7A C6A 114.3(7)
C8A C7A C6A 113.3(6)
C17A C7A H7A 105.3
C8A C7A H7A 105.3
C6A C7A H7A 105.3
O3A C8A C9A 109.7(5)
O3A C8A C7A 106.6(5)
C9A C8A C7A 115.7(6)
O3A C8A H8A 108.2
C9A C8A H8A 108.2
C7A C8A H8A 108.2
O4A C9A C10A 110.9(5)
O4A C9A C8A 106.0(5)
C10A C9A C8A 113.4(5)
O4A C9A H9A 108.8
C10A C9A H9A 108.8
C8A C9A H9A 108.8
C14A C10A C9A 126.4(6)
C14A C10A C11A 112.5(6)
C9A C10A C11A 121.1(6)
C18A C11A C1A 108.3(6)
C18A C11A C10A 115.6(6)
C1A C11A C10A 113.5(6)
C18A C11A C12A 112.6(6)
C1A C11A C12A 106.9(6)
C10A C11A C12A 99.5(5)
C13A C12A C11A 106.1(6)
C13A C12A H12C 110.5
C11A C12A H12C 110.5
C13A C12A H12D 110.5
C11A C12A H12D 110.5
H12C C12A H12D 108.7
C12A C13A C14A 103.5(6)
C12A C13A H13C 111.1
C14A C13A H13C 111.1
C12A C13A H13D 111.1
C14A C13A H13D 111.1
H13C C13A H13D 109.0
C10A C14A C15A 129.9(6)
C10A C14A C13A 109.2(6)
C15A C14A C13A 120.8(6)
C14A C15A C20A 110.9(6)
C14A C15A C19A 112.2(7)
C20A C15A C19A 111.1(7)
C14A C15A H15A 107.5
C20A C15A H15A 107.5
C19A C15A H15A 107.5
C7A C17A H17D 109.5
C7A C17A H17E 109.5
H17D C17A H17E 109.5
C7A C17A H17F 109.5
H17D C17A H17F 109.5
H17E C17A H17F 109.5
C11A C18A H18D 109.5
C11A C18A H18E 109.5
H18D C18A H18E 109.5
C11A C18A H18F 109.5
H18D C18A H18F 109.5
H18E C18A H18F 109.5
C15A C19A H19D 109.5
C15A C19A H19E 109.5
H19D C19A H19E 109.5
C15A C19A H19F 109.5
H19D C19A H19F 109.5
H19E C19A H19F 109.5
C15A C20A H20D 109.5
C15A C20A H20E 109.5
H20D C20A H20E 109.5
C15A C20A H20F 109.5
H20D C20A H20F 109.5
H20E C20A H20F 109.5
O1A C3A C16A 106.6(14)
O1A C3A C4A 115.1(12)
C16A C3A C4A 105.0(16)
O1A C3A C2A 117.5(12)
C16A C3A C2A 110.8(11)
C4A C3A C2A 101.1(10)
C5A C4A C3A 102.3(9)
C5A C4A H4A1 111.3
C3A C4A H4A1 111.3
C5A C4A H4A2 111.3
C3A C4A H4A2 111.3
H4A1 C4A H4A2 109.2
C4A C5A C6A 107.9(9)
C4A C5A H5A1 110.1
C6A C5A H5A1 110.1
C4A C5A H5A2 110.1
C6A C5A H5A2 110.1
H5A1 C5A H5A2 108.4
O2A C16A C3A 108.9(16)
O2A C16A H16C 109.9
C3A C16A H16C 109.9
O2A C16A H16D 109.9
C3A C16A H16D 109.9
H16C C16A H16D 108.3
O1A C21A H21D 109.5
O1A C21A H21E 109.5
H21D C21A H21E 109.5
O1A C21A H21F 109.5
H21D C21A H21F 109.5
H21E C21A H21F 109.5
O2A C22A H22D 109.5
O2A C22A H22E 109.5
H22D C22A H22E 109.5
O2A C22A H22F 109.5
H22D C22A H22F 109.5
H22E C22A H22F 109.5
C21A O1A C3A 116.2(10)
C22A O2A C16A 117(2)
O1C C3C C4C 98(2)
O1C C3C C16C 122(2)
C4C C3C C16C 116(3)
O1C C3C C2A 107(2)
C4C C3C C2A 105.6(17)
C16C C3C C2A 105.6(18)
C3C C4C C5C 108.2(15)
C3C C4C H4C1 110.1
C5C C4C H4C1 110.1
C3C C4C H4C2 110.1
C5C C4C H4C2 110.1
H4C1 C4C H4C2 108.4
C4C C5C C6A 99.4(13)
C4C C5C H5C1 111.9
C6A C5C H5C1 111.9
C4C C5C H5C2 111.9
C6A C5C H5C2 111.9
H5C1 C5C H5C2 109.6
O2C C16C C3C 109(3)
O2C C16C H16E 109.9
C3C C16C H16E 109.9
O2C C16C H16F 109.9
C3C C16C H16F 109.9
H16E C16C H16F 108.3
O1C C21C H21G 109.5
O1C C21C H21H 109.5
H21G C21C H21H 109.5
O1C C21C H21I 109.5
H21G C21C H21I 109.5
H21H C21C H21I 109.5
O2C C22C H22G 109.5
O2C C22C H22H 109.5
H22G C22C H22H 109.5
O2C C22C H22I 109.5
H22G C22C H22I 109.5
H22H C22C H22I 109.5
C21C O1C C3C 119(3)
C22C O2C C16C 109(4)
C21 O1 C3 117.3(6)
C22 O2 C16 113.2(6)
C8 O3 H3 109.5
C1' O4 C9 115.0(4)
C1' O5 C5' 114.3(5)
C2' O6 H6B 109.5
C3' O7 H7B 115.2
C4' O8 H8B 109.5
C7' O9 C6' 116.0(6)
C8A O3A H3A 109.5
C1'A O4A C9A 115.3(4)
C1'A O5A C5'A 113.4(5)
C2'A O6A H6A1 109.5
C3'A O7A H7A1 115.7
C4'A O8A H8A1 109.5
C7'A O9A C6'A 116.4(7)

loop_
_geom_bond_atom_site_label_1
_geom_bond_atom_site_label_2
_geom_bond_distance
C1 C2 1.318(9)
C1 C11 1.521(9)
C1 H1 0.9300
C2 C6 1.529(9)
C2 C3 1.540(9)
C3 O1 1.435(9)
C3 C4 1.504(12)
C3 C16 1.531(10)
C4 C5 1.515(12)
C4 H4A 0.9700
C4 H4B 0.9700
C5 C6 1.532(10)
C5 H5A 0.9700
C5 H5B 0.9700
C6 C7 1.559(9)
C6 H6 0.9800
C7 C17 1.498(11)
C7 C8 1.544(9)
C7 H7 0.9800
C8 O3 1.426(8)
C8 C9 1.531(9)
C8 H8 0.9800
C9 O4 1.454(7)
C9 C10 1.504(9)
C9 H9 0.9800
C10 C14 1.335(9)
C10 C11 1.536(9)
C11 C12 1.529(10)
C11 C18 1.532(10)
C12 C13 1.536(11)
C12 H12A 0.9700
C12 H12B 0.9700
C13 C14 1.510(10)
C13 H13A 0.9700
C13 H13B 0.9700
C14 C15 1.513(9)
C15 C20 1.515(11)
C15 C19 1.523(10)
C15 H15 0.9800
C16 O2 1.425(8)
C16 H16A 0.9700
C16 H16B 0.9700
C17 H17A 0.9600
C17 H17B 0.9600
C17 H17C 0.9600
C18 H18A 0.9600
C18 H18B 0.9600
C18 H18C 0.9600
C19 H19A 0.9600
C19 H19B 0.9600
C19 H19C 0.9600
C20 H20A 0.9600
C20 H20B 0.9600
C20 H20C 0.9600
C21 O1 1.408(10)
C21 H21A 0.9600
C21 H21B 0.9600
C21 H21C 0.9600
C22 O2 1.401(10)
C22 H22A 0.9600
C22 H22B 0.9600
C22 H22C 0.9600
C1' O5 1.403(8)
C1' O4 1.416(7)
C1' C2' 1.506(9)
C1' H1' 0.9800
C2' O6 1.426(8)
C2' C3' 1.538(9)
C2' H2' 0.9800
C3' O7 1.445(8)
C3' C4' 1.519(10)
C3' H3' 0.9800
C4' O8 1.425(8)
C4' C5' 1.519(9)
C4' H4' 0.9800
C5' O5 1.441(8)
C5' C6' 1.493(11)
C5' H5' 0.9800
C6' O9 1.429(9)
C6' H6'1 0.9700
C6' H6'2 0.9700
C7' O9 1.410(10)
C7' H7'1 0.9600
C7' H7'2 0.9600
C7' H7'3 0.9600
C1'A O4A 1.405(7)
C1'A O5A 1.421(8)
C1'A C2'A 1.527(9)
C1'A H1'A 0.9800
C2'A O6A 1.414(8)
C2'A C3'A 1.516(9)
C2'A H2'A 0.9800
C3'A O7A 1.422(8)
C3'A C4'A 1.520(9)
C3'A H3'A 0.9800
C4'A O8A 1.423(8)
C4'A C5'A 1.514(9)
C4'A H4'A 0.9800
C5'A O5A 1.437(8)
C5'A C6'A 1.507(11)
C5'A H5'A 0.9800
C6'A O9A 1.420(11)
C6'A H6'3 0.9700
C6'A H6'4 0.9700
C7'A O9A 1.402(13)
C7'A H7'4 0.9600
C7'A H7'5 0.9600
C7'A H7'6 0.9600
C1A C2A 1.313(11)
C1A C11A 1.524(10)
C1A H1A 0.9300
C2A C6A 1.514(12)
C2A C3A 1.55(2)
C2A C3C 1.64(4)
C6A C5C 1.548(13)
C6A C5A 1.565(11)
C6A C7A 1.567(11)
C6A H6A 0.9800
C7A C17A 1.494(13)
C7A C8A 1.537(10)
C7A H7A 0.9800
C8A O3A 1.426(8)
C8A C9A 1.523(9)
C8A H8A 0.9800
C9A O4A 1.458(7)
C9A C10A 1.489(9)
C9A H9A 0.9800
C10A C14A 1.348(10)
C10A C11A 1.526(9)
C11A C18A 1.516(12)
C11A C12A 1.560(11)
C12A C13A 1.481(12)
C12A H12C 0.9700
C12A H12D 0.9700
C13A C14A 1.516(10)
C13A H13C 0.9700
C13A H13D 0.9700
C14A C15A 1.508(10)
C15A C20A 1.524(12)
C15A C19A 1.534(12)
C15A H15A 0.9800
C17A H17D 0.9600
C17A H17E 0.9600
C17A H17F 0.9600
C18A H18D 0.9600
C18A H18E 0.9600
C18A H18F 0.9600
C19A H19D 0.9600
C19A H19E 0.9600
C19A H19F 0.9600
C20A H20D 0.9600
C20A H20E 0.9600
C20A H20F 0.9600
C3A O1A 1.410(12)
C3A C16A 1.532(13)
C3A C4A 1.537(13)
C4A C5A 1.528(12)
C4A H4A1 0.9700
C4A H4A2 0.9700
C5A H5A1 0.9700
C5A H5A2 0.9700
C16A O2A 1.417(12)
C16A H16C 0.9700
C16A H16D 0.9700
C21A O1A 1.399(12)
C21A H21D 0.9600
C21A H21E 0.9600
C21A H21F 0.9600
C22A O2A 1.409(13)
C22A H22D 0.9600
C22A H22E 0.9600
C22A H22F 0.9600
C3C O1C 1.429(14)
C3C C4C 1.525(14)
C3C C16C 1.527(14)
C4C C5C 1.530(14)
C4C H4C1 0.9700
C4C H4C2 0.9700
C5C H5C1 0.9700
C5C H5C2 0.9700
C16C O2C 1.419(14)
C16C H16E 0.9700
C16C H16F 0.9700
C21C O1C 1.423(14)
C21C H21G 0.9600
C21C H21H 0.9600
C21C H21I 0.9600
C22C O2C 1.419(14)
C22C H22G 0.9600
C22C H22H 0.9600
C22C H22I 0.9600
O3 H3 0.8200
O6 H6B 0.8200
O7 H7B 0.8199
O8 H8B 0.8200
O3A H3A 0.8200
O6A H6A1 0.8200
O7A H7A1 0.8200
O8A H8A1 0.8200

loop_
_geom_torsion_atom_site_label_1
_geom_torsion_atom_site_label_2
_geom_torsion_atom_site_label_3
_geom_torsion_atom_site_label_4
_geom_torsion
C11 C1 C2 C6 -4.1(13)
C11 C1 C2 C3 171.5(7)
C1 C2 C3 O1 -33.1(8)
C6 C2 C3 O1 143.5(6)
C1 C2 C3 C4 -159.2(6)
C6 C2 C3 C4 17.4(7)
C1 C2 C3 C16 79.5(7)
C6 C2 C3 C16 -103.9(7)
O1 C3 C4 C5 -158.2(6)
C16 C3 C4 C5 85.2(7)
C2 C3 C4 C5 -32.5(8)
C3 C4 C5 C6 36.2(8)
C1 C2 C6 C5 -179.6(7)
C3 C2 C6 C5 4.5(7)
C1 C2 C6 C7 -57.2(10)
C3 C2 C6 C7 126.9(6)
C4 C5 C6 C2 -24.7(8)
C4 C5 C6 C7 -152.6(6)
C2 C6 C7 C17 -37.0(8)
C5 C6 C7 C17 82.4(8)
C2 C6 C7 C8 96.0(7)
C5 C6 C7 C8 -144.6(6)
C17 C7 C8 O3 -64.7(7)
C6 C7 C8 O3 161.5(6)
C17 C7 C8 C9 57.2(8)
C6 C7 C8 C9 -76.5(7)
O3 C8 C9 O4 -49.2(6)
C7 C8 C9 O4 -170.0(5)
O3 C8 C9 C10 -169.1(5)
C7 C8 C9 C10 70.1(7)
O4 C9 C10 C14 -45.2(8)
C8 C9 C10 C14 72.2(8)
O4 C9 C10 C11 134.4(5)
C8 C9 C10 C11 -108.2(6)
C2 C1 C11 C12 -117.3(8)
C2 C1 C11 C18 123.1(8)
C2 C1 C11 C10 -6.0(11)
C14 C10 C11 C1 -96.6(6)
C9 C10 C11 C1 83.7(7)
C14 C10 C11 C12 19.3(7)
C9 C10 C11 C12 -160.4(6)
C14 C10 C11 C18 138.1(6)
C9 C10 C11 C18 -41.6(8)
C1 C11 C12 C13 90.2(6)
C18 C11 C12 C13 -152.0(6)
C10 C11 C12 C13 -30.0(7)
C11 C12 C13 C14 30.8(7)
C9 C10 C14 C13 179.8(6)
C11 C10 C14 C13 0.1(7)
C9 C10 C14 C15 -2.7(11)
C11 C10 C14 C15 177.6(6)
C12 C13 C14 C10 -19.4(7)
C12 C13 C14 C15 162.8(6)
C10 C14 C15 C20 -116.0(8)
C13 C14 C15 C20 61.3(8)
C10 C14 C15 C19 120.7(8)
C13 C14 C15 C19 -62.1(8)
O1 C3 C16 O2 -64.1(8)
C4 C3 C16 O2 59.9(8)
C2 C3 C16 O2 175.4(6)
O5 C1' C2' O6 178.3(4)
O4 C1' C2' O6 56.6(6)
O5 C1' C2' C3' 56.8(6)
O4 C1' C2' C3' -64.9(6)
O6 C2' C3' O7 69.5(6)
C1' C2' C3' O7 -169.5(5)
O6 C2' C3' C4' -172.0(5)
C1' C2' C3' C4' -50.9(7)
O7 C3' C4' O8 -73.4(6)
C2' C3' C4' O8 166.1(5)
O7 C3' C4' C5' 168.3(5)
C2' C3' C4' C5' 47.8(7)
O8 C4' C5' O5 -170.2(5)
C3' C4' C5' O5 -49.2(7)
O8 C4' C5' C6' 67.7(7)
C3' C4' C5' C6' -171.2(6)
O5 C5' C6' O9 -71.6(7)
C4' C5' C6' O9 52.5(8)
O4A C1'A C2'A O6A 54.1(6)
O5A C1'A C2'A O6A 177.4(5)
O4A C1'A C2'A C3'A -68.6(6)
O5A C1'A C2'A C3'A 54.8(7)
O6A C2'A C3'A O7A 67.4(6)
C1'A C2'A C3'A O7A -170.0(5)
O6A C2'A C3'A C4'A -173.9(5)
C1'A C2'A C3'A C4'A -51.3(7)
O7A C3'A C4'A O8A -68.7(6)
C2'A C3'A C4'A O8A 170.6(5)
O7A C3'A C4'A C5'A 172.0(5)
C2'A C3'A C4'A C5'A 51.3(7)
O8A C4'A C5'A O5A -175.8(5)
C3'A C4'A C5'A O5A -54.7(7)
O8A C4'A C5'A C6'A 63.4(7)
C3'A C4'A C5'A C6'A -175.5(6)
O5A C5'A C6'A O9A -72.8(7)
C4'A C5'A C6'A O9A 49.7(8)
C11A C1A C2A C6A -0.8(15)
C11A C1A C2A C3A 174.7(9)
C11A C1A C2A C3C 172.7(11)
C1A C2A C6A C5C 156.1(14)
C3C C2A C6A C5C -18.5(16)
C1A C2A C6A C5A -179.9(9)
C3A C2A C6A C5A 4.6(10)
C1A C2A C6A C7A -64.8(11)
C3A C2A C6A C7A 119.7(8)
C3C C2A C6A C7A 120.5(9)
C2A C6A C7A C17A -33.1(9)
C5C C6A C7A C17A 104.4(13)
C5A C6A C7A C17A 77.5(10)
C2A C6A C7A C8A 97.2(8)
C5C C6A C7A C8A -125.2(12)
C5A C6A C7A C8A -152.1(9)
C17A C7A C8A O3A -62.0(8)
C6A C7A C8A O3A 166.6(6)
C17A C7A C8A C9A 60.2(8)
C6A C7A C8A C9A -71.1(8)
O3A C8A C9A O4A -49.6(7)
C7A C8A C9A O4A -170.2(5)
O3A C8A C9A C10A -171.5(5)
C7A C8A C9A C10A 67.9(7)
O4A C9A C10A C14A -50.2(8)
C8A C9A C10A C14A 68.9(8)
O4A C9A C10A C11A 130.6(6)
C8A C9A C10A C11A -110.3(7)
C2A C1A C11A C18A 125.5(9)
C2A C1A C11A C10A -4.3(12)
C2A C1A C11A C12A -113.0(9)
C14A C10A C11A C18A 137.7(7)
C9A C10A C11A C18A -43.0(9)
C14A C10A C11A C1A -96.3(7)
C9A C10A C11A C1A 83.0(8)
C14A C10A C11A C12A 16.9(7)
C9A C10A C11A C12A -163.8(6)
C18A C11A C12A C13A -151.1(6)
C1A C11A C12A C13A 90.1(7)
C10A C11A C12A C13A -28.2(7)
C11A C12A C13A C14A 29.4(7)
C9A C10A C14A C15A -2.2(11)
C11A C10A C14A C15A 177.1(6)
C9A C10A C14A C13A -178.6(6)
C11A C10A C14A C13A 0.7(8)
C12A C13A C14A C10A -19.2(8)
C12A C13A C14A C15A 164.0(6)
C10A C14A C15A C20A -121.0(8)
C13A C14A C15A C20A 55.1(9)
C10A C14A C15A C19A 114.2(8)
C13A C14A C15A C19A -69.7(9)
C1A C2A C3A O1A -30.7(14)
C6A C2A C3A O1A 145.6(10)
C1A C2A C3A C16A 92.2(15)
C6A C2A C3A C16A -91.5(15)
C1A C2A C3A C4A -156.9(10)
C6A C2A C3A C4A 19.4(12)
O1A C3A C4A C5A -162.9(13)
C16A C3A C4A C5A 80.2(16)
C2A C3A C4A C5A -35.1(14)
C3A C4A C5A C6A 41.3(17)
C2A C6A C5A C4A -28.0(13)
C7A C6A C5A C4A -151.1(11)
O1A C3A C16A O2A -66(2)
C4A C3A C16A O2A 57(2)
C2A C3A C16A O2A 165.3(15)
C16A C3A O1A C21A 170.7(13)
C4A C3A O1A C21A 54.7(19)
C2A C3A O1A C21A -64.3(15)
C3A C16A O2A C22A 131(3)
C1A C2A C3C O1C -75.7(18)
C6A C2A C3C O1C 99.4(15)
C1A C2A C3C C4C -179.8(16)
C6A C2A C3C C4C -4.7(18)
C1A C2A C3C C16C 56(2)
C6A C2A C3C C16C -128.6(19)
O1C C3C C4C C5C -84(3)
C16C C3C C4C C5C 143(3)
C2A C3C C4C C5C 26(3)
C3C C4C C5C C6A -36(3)
C2A C6A C5C C4C 34(2)
C7A C6A C5C C4C -106(2)
O1C C3C C16C O2C -57(4)
C4C C3C C16C O2C 63(4)
C2A C3C C16C O2C -180(2)
C4C C3C O1C C21C -167(3)
C16C C3C O1C C21C -39(5)
C2A C3C O1C C21C 84(4)
C3C C16C O2C C22C -150(4)
C4 C3 O1 C21 56.0(9)
C16 C3 O1 C21 179.1(7)
C2 C3 O1 C21 -64.6(9)
C3 C16 O2 C22 161.7(7)
O5 C1' O4 C9 78.4(6)
C2' C1' O4 C9 -159.9(5)
C10 C9 O4 C1' -122.7(5)
C8 C9 O4 C1' 115.9(5)
O4 C1' O5 C5' 58.8(6)
C2' C1' O5 C5' -60.3(6)
C6' C5' O5 C1' -179.3(5)
C4' C5' O5 C1' 56.0(7)
C5' C6' O9 C7' 82.0(8)
O5A C1'A O4A C9A 77.4(6)
C2'A C1'A O4A C9A -160.3(5)
C10A C9A O4A C1'A -114.7(6)
C8A C9A O4A C1'A 121.8(5)
O4A C1'A O5A C5'A 62.0(6)
C2'A C1'A O5A C5'A -59.0(6)
C6'A C5'A O5A C1'A -177.3(5)
C4'A C5'A O5A C1'A 59.5(7)
C5'A C6'A O9A C7'A 83.2(9)
